data_2211858
loop_
_publ_author_name
'Cheikh Abdoul Khadir, Diop'
'Assane, Tour\'e'
'Libasse, Diop'
'Tinant, Bernard'
'Mahieu, Bernard'

_publ_section_title <i>catena</i>-Poly[[trimethyltin(IV)]-\m-2,2-dicyclohexylacetato-\k^2^<i>O</i>:<i>O</i>']
_journal_coeditor_code HK2175
_journal_issue 1
_journal_name_full 'Acta Crystallographica Section E'
_journal_page_first m258
_journal_page_last m260
_journal_paper_doi 10.1107/S1600536806053967
_journal_volume 63
_journal_year 2007
_chemical_formula_iupac '[Sn (C H3)3 (C14 H23 O2)]'
_chemical_formula_moiety 'C17 H32 O2 Sn'
_chemical_formula_sum 'C17 H32 O2 Sn'
_chemical_formula_weight 387.12
_chemical_name_systematic
;
(2,2-Dicyclohexylacetato)trimethyltin(IV)
;
_space_group_IT_number 14
_symmetry_cell_setting monoclinic
_symmetry_space_group_name_Hall '-P 2yab'
_symmetry_space_group_name_H-M 'P 1 21/a 1'
_atom_sites_solution_hydrogens geom
_atom_sites_solution_primary direct
_atom_sites_solution_secondary difmap
_audit_creation_method SHELXL-97
_cell_angle_alpha 90.00
_cell_angle_beta 96.03(2)
_cell_angle_gamma 90.00
_cell_formula_units_Z 4
_cell_length_a 9.488(4)
_cell_length_b 10.894(5)
_cell_length_c 17.871(7)
_cell_measurement_reflns_used all
_cell_measurement_temperature 110(2)
_cell_measurement_theta_max 26.5
_cell_measurement_theta_min 3.0
_cell_volume 1837.0(14)
_computing_cell_refinement 'MARHKL (Klein & Bartels, 2000)'
_computing_data_collection 'mar345 (Klein, 1998)'
_computing_data_reduction MARHKL
_computing_molecular_graphics 'PLATON (Spek, 1998)'
_computing_publication_material SHELXL97
_computing_structure_refinement 'SHELXL97 (Sheldrick, 1997)'
_computing_structure_solution 'SHELXS97 (Sheldrick, 1997)'
_diffrn_ambient_temperature 110(2)
_diffrn_detector_area_resol_mean 6.66
_diffrn_measured_fraction_theta_full 0.993
_diffrn_measured_fraction_theta_max 0.993
_diffrn_measurement_device_type 'Marresearch MAR345 image-plate'
_diffrn_measurement_method \f
_diffrn_radiation_monochromator graphite
_diffrn_radiation_source 'RU200 rotating anode'
_diffrn_radiation_type MoK\a
_diffrn_radiation_wavelength 0.71069
_diffrn_reflns_av_R_equivalents 0.044
_diffrn_reflns_av_sigmaI/netI 0.0491
_diffrn_reflns_limit_h_max 11
_diffrn_reflns_limit_h_min 0
_diffrn_reflns_limit_k_max 13
_diffrn_reflns_limit_k_min 0
_diffrn_reflns_limit_l_max 22
_diffrn_reflns_limit_l_min -22
_diffrn_reflns_number 13602
_diffrn_reflns_theta_full 26.42
_diffrn_reflns_theta_max 26.42
_diffrn_reflns_theta_min 2.86
_exptl_absorpt_coefficient_mu 1.392
_exptl_absorpt_correction_type none
_exptl_crystal_colour colorless
_exptl_crystal_density_diffrn 1.400
_exptl_crystal_density_method 'not measured'
_exptl_crystal_description parallelepiped
_exptl_crystal_F_000 800
_exptl_crystal_size_max 0.30
_exptl_crystal_size_mid 0.20
_exptl_crystal_size_min 0.20
_refine_diff_density_max 0.824
_refine_diff_density_min -0.815
_refine_ls_extinction_coef 0.0241(13)
_refine_ls_extinction_expression Fc^*^=kFc[1+0.001xFc^2^\l^3^/sin(2\q)]^-1/4^
_refine_ls_extinction_method SHELXL97
_refine_ls_goodness_of_fit_ref 1.253
_refine_ls_hydrogen_treatment constr
_refine_ls_matrix_type full
_refine_ls_number_parameters 182
_refine_ls_number_reflns 3747
_refine_ls_number_restraints 0
_refine_ls_restrained_S_all 1.253
_refine_ls_R_factor_all 0.0377
_refine_ls_R_factor_gt 0.0368
_refine_ls_shift/su_max 0.001
_refine_ls_shift/su_mean 0.000
_refine_ls_structure_factor_coef Fsqd
_refine_ls_weighting_details 'calc w=1/[\s^2^(Fo^2^)+5.4207P] where P=(Fo^2^+2Fc^2^)/3'
_refine_ls_weighting_scheme calc
_refine_ls_wR_factor_gt 0.1022
_refine_ls_wR_factor_ref 0.1027
_reflns_number_gt 3596
_reflns_number_total 3747
_reflns_threshold_expression I>2\s(I)
_cod_data_source_file hk2175.cif
_cod_data_source_block I
_cod_original_sg_symbol_H-M 'P 21/a'
_cod_database_code 2211858
_cod_database_fobs_code 2211858

loop_
_symmetry_equiv_pos_as_xyz
'x, y, z'
'-x+1/2, y+1/2, -z'
'-x, -y, -z'
'x-1/2, -y-1/2, z'

loop_
_atom_site_type_symbol
_atom_site_label
_atom_site_fract_x
_atom_site_fract_y
_atom_site_fract_z
_atom_site_U_iso_or_equiv
_atom_site_adp_type
_atom_site_calc_flag
_atom_site_refinement_flags
_atom_site_occupancy
Sn Sn 0.41588(2) 0.32914(2) 0.249318(13) 0.01528(14) Uani d . 1
O O1 0.2339(3) 0.1696(2) 0.25150(16) 0.0165(5) Uani d . 1
O O2 0.5699(2) 0.4763(2) 0.24681(14) 0.0166(5) Uani d . 1
C C1 0.1998(4) 0.0584(3) 0.24930(18) 0.0151(6) Uani d . 1
C C2 0.3100(3) -0.0428(3) 0.24994(19) 0.0149(6) Uani d . 1
H H2 0.4042 -0.0022 0.2487 0.018 Uiso calc R 1
C C3 0.2826(4) -0.1204(3) 0.17720(19) 0.0159(7) Uani d . 1
H H3 0.1871 -0.1594 0.1768 0.019 Uiso calc R 1
C C4 0.2818(4) -0.0401(3) 0.1067(2) 0.0219(7) Uani d . 1
H H4A 0.2079 0.0239 0.1077 0.026 Uiso calc R 1
H H4B 0.3745 0.0016 0.1071 0.026 Uiso calc R 1
C C5 0.2533(4) -0.1146(4) 0.0341(2) 0.0260(8) Uani d . 1
H H5A 0.1563 -0.1489 0.0307 0.031 Uiso calc R 1
H H5B 0.2592 -0.0598 -0.0097 0.031 Uiso calc R 1
C C6 0.3602(5) -0.2192(4) 0.0314(2) 0.0287(9) Uani d . 1
H H6A 0.3343 -0.2701 -0.0138 0.034 Uiso calc R 1
H H6B 0.4558 -0.1847 0.0279 0.034 Uiso calc R 1
C C7 0.3628(4) -0.2989(4) 0.1016(2) 0.0256(8) Uani d . 1
H H7A 0.4367 -0.3628 0.1002 0.031 Uiso calc R 1
H H7B 0.2702 -0.3407 0.1020 0.031 Uiso calc R 1
C C8 0.3929(4) -0.2232(3) 0.1736(2) 0.0206(7) Uani d . 1
H H8A 0.4887 -0.1866 0.1753 0.025 Uiso calc R 1
H H8B 0.3912 -0.2775 0.2179 0.025 Uiso calc R 1
C C9 0.3177(3) -0.1198(3) 0.32347(19) 0.0156(7) Uani d . 1
H H9 0.4071 -0.1689 0.3255 0.019 Uiso calc R 1
C C10 0.1968(4) -0.2120(3) 0.3277(2) 0.0187(7) Uani d . 1
H H10A 0.1057 -0.1675 0.3270 0.022 Uiso calc R 1
H H10B 0.1910 -0.2669 0.2833 0.022 Uiso calc R 1
C C11 0.2218(4) -0.2887(4) 0.3997(2) 0.0232(8) Uani d . 1
H H11A 0.1433 -0.3481 0.4015 0.028 Uiso calc R 1
H H11B 0.3111 -0.3356 0.3994 0.028 Uiso calc R 1
C C12 0.2307(4) -0.2067(4) 0.4693(2) 0.0273(8) Uani d . 1
H H12A 0.1389 -0.1644 0.4717 0.033 Uiso calc R 1
H H12B 0.2496 -0.2577 0.5151 0.033 Uiso calc R 1
C C13 0.3480(4) -0.1116(4) 0.4671(2) 0.0245(8) Uani d . 1
H H13A 0.4411 -0.1535 0.4721 0.029 Uiso calc R 1
H H13B 0.3460 -0.0548 0.5103 0.029 Uiso calc R 1
C C14 0.3309(4) -0.0379(3) 0.3936(2) 0.0206(7) Uani d . 1
H H14A 0.2454 0.0143 0.3928 0.025 Uiso calc R 1
H H14B 0.4138 0.0169 0.3921 0.025 Uiso calc R 1
C C15 0.2467(4) 0.4579(4) 0.2477(3) 0.0364(11) Uani d . 1
H H15A 0.2164 0.4819 0.1957 0.044 Uiso calc R 1
H H15B 0.2789 0.5306 0.2769 0.044 Uiso calc R 1
H H15C 0.1669 0.4203 0.2699 0.044 Uiso calc R 1
C C16 0.4527(5) 0.2600(4) 0.1426(2) 0.0286(9) Uani d . 1
H H16A 0.4004 0.3095 0.1032 0.034 Uiso calc R 1
H H16B 0.4206 0.1746 0.1381 0.034 Uiso calc R 1
H H16C 0.5543 0.2639 0.1371 0.034 Uiso calc R 1
C C17 0.4938(5) 0.2677(4) 0.3579(2) 0.0296(9) Uani d . 1
H H17A 0.4562 0.3199 0.3958 0.036 Uiso calc R 1
H H17B 0.5976 0.2720 0.3638 0.036 Uiso calc R 1
H H17C 0.4639 0.1826 0.3646 0.036 Uiso calc R 1

loop_
_atom_site_aniso_label
_atom_site_aniso_U_11
_atom_site_aniso_U_22
_atom_site_aniso_U_33
_atom_site_aniso_U_12
_atom_site_aniso_U_13
_atom_site_aniso_U_23
Sn 0.01284(17) 0.01371(18) 0.01940(18) -0.00039(8) 0.00216(10) -0.00034(8)
O1 0.0126(12) 0.0110(12) 0.0263(13) 0.0000(8) 0.0039(10) -0.0006(9)
O2 0.0115(11) 0.0139(12) 0.0243(13) -0.0024(9) 0.0024(9) 0.0002(9)
C1 0.0144(15) 0.0181(16) 0.0130(15) 0.0005(13) 0.0021(12) 0.0008(12)
C2 0.0115(14) 0.0143(15) 0.0191(16) 0.0001(12) 0.0020(12) -0.0007(13)
C3 0.0162(16) 0.0155(16) 0.0164(16) 0.0012(13) 0.0026(12) 0.0001(13)
C4 0.0256(18) 0.0221(18) 0.0188(17) 0.0027(15) 0.0055(14) 0.0015(14)
C5 0.030(2) 0.030(2) 0.0182(18) 0.0023(16) 0.0022(15) -0.0005(15)
C6 0.031(2) 0.036(2) 0.0200(18) 0.0040(18) 0.0060(15) -0.0068(16)
C7 0.0261(19) 0.0217(18) 0.029(2) 0.0053(16) 0.0034(15) -0.0058(16)
C8 0.0199(17) 0.0211(18) 0.0209(17) 0.0056(14) 0.0024(13) -0.0029(14)
C9 0.0148(16) 0.0157(16) 0.0162(16) -0.0004(12) 0.0013(12) -0.0015(12)
C10 0.0178(17) 0.0178(17) 0.0201(17) -0.0007(13) 0.0003(13) 0.0019(14)
C11 0.0200(18) 0.0237(19) 0.0256(19) -0.0006(15) 0.0009(14) 0.0069(15)
C12 0.025(2) 0.037(2) 0.0211(18) 0.0001(17) 0.0055(15) 0.0082(17)
C13 0.0251(19) 0.031(2) 0.0165(17) -0.0006(16) -0.0003(14) -0.0012(15)
C14 0.0244(18) 0.0191(17) 0.0177(17) 0.0004(14) -0.0006(13) -0.0020(14)
C15 0.0149(18) 0.0186(19) 0.076(3) 0.0054(15) 0.0081(19) 0.000(2)
C16 0.039(2) 0.031(2) 0.0154(17) -0.0143(18) 0.0048(15) -0.0045(15)
C17 0.036(2) 0.036(2) 0.0154(17) -0.0169(18) -0.0012(15) 0.0054(15)

loop_
_atom_type_symbol
_atom_type_description
_atom_type_scat_dispersion_real
_atom_type_scat_dispersion_imag
_atom_type_scat_source
C C 0.0033 0.0016 'International Tables Vol C Tables 4.2.6.8 and 6.1.1.4'
H H 0.0000 0.0000 'International Tables Vol C Tables 4.2.6.8 and 6.1.1.4'
O O 0.0106 0.0060 'International Tables Vol C Tables 4.2.6.8 and 6.1.1.4'
Sn Sn -0.6537 1.4246 'International Tables Vol C Tables 4.2.6.8 and 6.1.1.4'

loop_
_geom_angle_atom_site_label_1
_geom_angle_atom_site_label_2
_geom_angle_atom_site_label_3
_geom_angle_site_symmetry_1
_geom_angle_site_symmetry_3
_geom_angle
_geom_angle_publ_flag
C17 Sn C16 . . 129.87(18) y
C17 Sn C15 . . 114.3(2) y
C16 Sn C15 . . 114.8(2) y
C17 Sn O2 . . 94.67(13) y
C16 Sn O2 . . 93.95(13) y
C15 Sn O2 . . 91.24(14) y
C17 Sn O1 . . 86.56(13) y
C16 Sn O1 . . 86.86(13) y
C15 Sn O1 . . 86.33(14) y
O2 Sn O1 . . 177.56(8) y
C1 O1 Sn . . 149.8(2) ?
C1 O2 Sn 4_665 . 115.3(2) ?
O1 C1 O2 . 4_565 121.9(3) ?
O1 C1 C2 . . 121.7(3) ?
O2 C1 C2 4_565 . 116.3(3) ?
C1 C2 C3 . . 109.6(3) ?
C1 C2 C9 . . 111.7(3) ?
C3 C2 C9 . . 113.8(3) ?
C1 C2 H2 . . 107.1 ?
C3 C2 H2 . . 107.1 ?
C9 C2 H2 . . 107.1 ?
C4 C3 C8 . . 109.0(3) ?
C4 C3 C2 . . 111.4(3) ?
C8 C3 C2 . . 112.2(3) ?
C4 C3 H3 . . 108.1 ?
C8 C3 H3 . . 108.1 ?
C2 C3 H3 . . 108.1 ?
C5 C4 C3 . . 112.3(3) ?
C5 C4 H4A . . 109.1 ?
C3 C4 H4A . . 109.1 ?
C5 C4 H4B . . 109.1 ?
C3 C4 H4B . . 109.1 ?
H4A C4 H4B . . 107.9 ?
C6 C5 C4 . . 111.2(3) ?
C6 C5 H5A . . 109.4 ?
C4 C5 H5A . . 109.4 ?
C6 C5 H5B . . 109.4 ?
C4 C5 H5B . . 109.4 ?
H5A C5 H5B . . 108.0 ?
C7 C6 C5 . . 110.7(3) ?
C7 C6 H6A . . 109.5 ?
C5 C6 H6A . . 109.5 ?
C7 C6 H6B . . 109.5 ?
C5 C6 H6B . . 109.5 ?
H6A C6 H6B . . 108.1 ?
C6 C7 C8 . . 111.7(3) ?
C6 C7 H7A . . 109.3 ?
C8 C7 H7A . . 109.3 ?
C6 C7 H7B . . 109.3 ?
C8 C7 H7B . . 109.3 ?
H7A C7 H7B . . 107.9 ?
C7 C8 C3 . . 111.1(3) ?
C7 C8 H8A . . 109.4 ?
C3 C8 H8A . . 109.4 ?
C7 C8 H8B . . 109.4 ?
C3 C8 H8B . . 109.4 ?
H8A C8 H8B . . 108.0 ?
C10 C9 C14 . . 109.8(3) ?
C10 C9 C2 . . 115.2(3) ?
C14 C9 C2 . . 111.7(3) ?
C10 C9 H9 . . 106.5 ?
C14 C9 H9 . . 106.5 ?
C2 C9 H9 . . 106.5 ?
C11 C10 C9 . . 110.4(3) ?
C11 C10 H10A . . 109.6 ?
C9 C10 H10A . . 109.6 ?
C11 C10 H10B . . 109.6 ?
C9 C10 H10B . . 109.6 ?
H10A C10 H10B . . 108.1 ?
C12 C11 C10 . . 110.8(3) ?
C12 C11 H11A . . 109.5 ?
C10 C11 H11A . . 109.5 ?
C12 C11 H11B . . 109.5 ?
C10 C11 H11B . . 109.5 ?
H11A C11 H11B . . 108.1 ?
C13 C12 C11 . . 110.8(3) ?
C13 C12 H12A . . 109.5 ?
C11 C12 H12A . . 109.5 ?
C13 C12 H12B . . 109.5 ?
C11 C12 H12B . . 109.5 ?
H12A C12 H12B . . 108.1 ?
C12 C13 C14 . . 111.4(3) ?
C12 C13 H13A . . 109.3 ?
C14 C13 H13A . . 109.3 ?
C12 C13 H13B . . 109.3 ?
C14 C13 H13B . . 109.3 ?
H13A C13 H13B . . 108.0 ?
C9 C14 C13 . . 112.9(3) ?
C9 C14 H14A . . 109.0 ?
C13 C14 H14A . . 109.0 ?
C9 C14 H14B . . 109.0 ?
C13 C14 H14B . . 109.0 ?
H14A C14 H14B . . 107.8 ?
Sn C15 H15A . . 109.5 ?
Sn C15 H15B . . 109.5 ?
H15A C15 H15B . . 109.5 ?
Sn C15 H15C . . 109.5 ?
H15A C15 H15C . . 109.5 ?
H15B C15 H15C . . 109.5 ?
Sn C16 H16A . . 109.5 ?
Sn C16 H16B . . 109.5 ?
H16A C16 H16B . . 109.5 ?
Sn C16 H16C . . 109.5 ?
H16A C16 H16C . . 109.5 ?
H16B C16 H16C . . 109.5 ?
Sn C17 H17A . . 109.5 ?
Sn C17 H17B . . 109.5 ?
H17A C17 H17B . . 109.5 ?
Sn C17 H17C . . 109.5 ?
H17A C17 H17C . . 109.5 ?
H17B C17 H17C . . 109.5 ?

loop_
_geom_bond_atom_site_label_1
_geom_bond_atom_site_label_2
_geom_bond_site_symmetry_2
_geom_bond_distance
_geom_bond_publ_flag
Sn C17 . 2.112(4) y
Sn C16 . 2.113(4) y
Sn C15 . 2.130(4) y
Sn O2 . 2.173(2) y
Sn O1 . 2.453(3) y
O1 C1 . 1.254(4) y
O2 C1 4_665 1.285(4) y
C1 O2 4_565 1.285(4) ?
C1 C2 . 1.519(4) ?
C2 C3 . 1.549(5) ?
C2 C9 . 1.554(5) ?
C2 H2 . 1.0000 ?
C3 C4 . 1.534(5) ?
C3 C8 . 1.539(5) ?
C3 H3 . 1.0000 ?
C4 C5 . 1.530(5) ?
C4 H4A . 0.9900 ?
C4 H4B . 0.9900 ?
C5 C6 . 1.529(6) ?
C5 H5A . 0.9900 ?
C5 H5B . 0.9900 ?
C6 C7 . 1.524(6) ?
C6 H6A . 0.9900 ?
C6 H6B . 0.9900 ?
C7 C8 . 1.529(5) ?
C7 H7A . 0.9900 ?
C7 H7B . 0.9900 ?
C8 H8A . 0.9900 ?
C8 H8B . 0.9900 ?
C9 C10 . 1.533(5) ?
C9 C14 . 1.533(5) ?
C9 H9 . 1.0000 ?
C10 C11 . 1.532(5) ?
C10 H10A . 0.9900 ?
C10 H10B . 0.9900 ?
C11 C12 . 1.527(6) ?
C11 H11A . 0.9900 ?
C11 H11B . 0.9900 ?
C12 C13 . 1.524(6) ?
C12 H12A . 0.9900 ?
C12 H12B . 0.9900 ?
C13 C14 . 1.533(5) ?
C13 H13A . 0.9900 ?
C13 H13B . 0.9900 ?
C14 H14A . 0.9900 ?
C14 H14B . 0.9900 ?
C15 H15A . 0.9800 ?
C15 H15B . 0.9800 ?
C15 H15C . 0.9800 ?
C16 H16A . 0.9800 ?
C16 H16B . 0.9800 ?
C16 H16C . 0.9800 ?
C17 H17A . 0.9800 ?
C17 H17B . 0.9800 ?
C17 H17C . 0.9800 ?

loop_
_geom_torsion_atom_site_label_1
_geom_torsion_atom_site_label_2
_geom_torsion_atom_site_label_3
_geom_torsion_atom_site_label_4
_geom_torsion_site_symmetry_1
_geom_torsion_site_symmetry_4
_geom_torsion
C17 Sn O1 C1 . . -71.3(5)
C16 Sn O1 C1 . . 59.0(5)
C15 Sn O1 C1 . . 174.1(5)
C17 Sn O2 C1 . 4_665 63.5(3)
C16 Sn O2 C1 . 4_665 -67.0(3)
C15 Sn O2 C1 . 4_665 178.0(3)
Sn O1 C1 O2 . 4_565 -173.9(3)
Sn O1 C1 C2 . . 6.5(7)
O1 C1 C2 C3 . . -119.7(3)
O2 C1 C2 C3 4_565 . 60.7(4)
O1 C1 C2 C9 . . 113.2(4)
O2 C1 C2 C9 4_565 . -66.4(4)
C1 C2 C3 C4 . . 56.3(4)
C9 C2 C3 C4 . . -177.8(3)
C1 C2 C3 C8 . . 178.8(3)
C9 C2 C3 C8 . . -55.4(4)
C8 C3 C4 C5 . . 56.4(4)
C2 C3 C4 C5 . . -179.4(3)
C3 C4 C5 C6 . . -55.9(4)
C4 C5 C6 C7 . . 54.2(5)
C5 C6 C7 C8 . . -55.5(4)
C6 C7 C8 C3 . . 57.5(4)
C4 C3 C8 C7 . . -56.7(4)
C2 C3 C8 C7 . . 179.5(3)
C1 C2 C9 C10 . . 76.3(4)
C3 C2 C9 C10 . . -48.5(4)
C1 C2 C9 C14 . . -49.9(4)
C3 C2 C9 C14 . . -174.6(3)
C14 C9 C10 C11 . . -57.1(4)
C2 C9 C10 C11 . . 175.8(3)
C9 C10 C11 C12 . . 59.5(4)
C10 C11 C12 C13 . . -57.5(4)
C11 C12 C13 C14 . . 53.8(4)
C10 C9 C14 C13 . . 54.5(4)
C2 C9 C14 C13 . . -176.5(3)
C12 C13 C14 C9 . . -53.2(4)
